data_7135038
loop_
_publ_author_name
'Yu, Yue'
'Guan, Ning'
'Zhao, Chunying'
'Cao, Hua'
'Ma, Yan-Long'

_publ_section_title
;
 Mechanochemically controllable synthesis of mono- or di-alkenylated
 indolizines.
;
_journal_issue 86
_journal_name_full 'Chemical communications (Cambridge, England)'
_journal_page_first 16834
_journal_page_last 16837
_journal_paper_doi 10.1039/d5cc05156h
_journal_volume 61
_journal_year 2025
_chemical_formula_moiety 'C36 H37 N O'
_chemical_formula_sum 'C36 H37 N O'
_chemical_formula_weight 499.66
_space_group_crystal_system orthorhombic
_space_group_IT_number 61
_space_group_name_Hall '-P 2ac 2ab'
_space_group_name_H-M_alt 'P b c a'
_atom_sites_solution_hydrogens geom
_atom_sites_solution_primary dual
_audit_creation_date 2021-06-26
_audit_creation_method
;
Olex2 1.3-alpha
(compiled 2020.09.11 svn.r3730fd0d for OlexSys, GUI svn.r6159)
;
_audit_update_record
;
2021-12-15 deposited with the CCDC.	2025-09-25 downloaded from the CCDC.
;
_cell_angle_alpha 90
_cell_angle_beta 90
_cell_angle_gamma 90
_cell_formula_units_Z 8
_cell_length_a 9.7987(10)
_cell_length_b 20.5217(16)
_cell_length_c 28.652(3)
_cell_measurement_reflns_used 2859
_cell_measurement_temperature 149.99(10)
_cell_measurement_theta_max 27.6850
_cell_measurement_theta_min 2.4030
_cell_volume 5761.5(10)
_computing_cell_refinement 'CrysAlisPro 1.171.38.43f (Rigaku OD, 2015)'
_computing_data_collection 'CrysAlisPro 1.171.38.43f (Rigaku OD, 2015)'
_computing_data_reduction 'CrysAlisPro 1.171.38.43f (Rigaku OD, 2015)'
_computing_molecular_graphics 'Olex2 1.3-alpha (Dolomanov et al., 2009)'
_computing_publication_material 'Olex2 1.3-alpha (Dolomanov et al., 2009)'
_computing_structure_refinement 'SHELXL 2018/3 (Sheldrick, 2015)'
_computing_structure_solution 'SHELXT 2018/2 (Sheldrick, 2018)'
_diffrn_ambient_environment N~2~
_diffrn_ambient_temperature 149.99(10)
_diffrn_detector 'CCD plate'
_diffrn_detector_area_resol_mean 5.2684
_diffrn_detector_type AtlasS2
_diffrn_measured_fraction_theta_full 1.000
_diffrn_measured_fraction_theta_max 1.000
_diffrn_measurement_details
;
List of Runs (angles in degrees, time in seconds):

  # Type    Start    End  Width  t~exp~   \w     \q     \k     \f   Frames
#--------------------------------------------------------------------------
  1  \w     -8.00  29.00   1.00    9.00    --  -11.27 -99.00-120.00   37
  2  \w     51.00  81.00   1.00    9.00    --   11.90  38.00 -60.00   30
  3  \w     -2.00  74.00   1.00    9.00    --   11.90  77.00   0.00   76
;
_diffrn_measurement_device 'four-circle diffractometer'
_diffrn_measurement_device_type 'SuperNova, Dual, Cu at zero, AtlasS2'
_diffrn_measurement_method '\w scans'
_diffrn_orient_matrix_type 'CrysAlisPro convention (1999,Acta A55,543-557)'
_diffrn_orient_matrix_UB_11 0.0151971000
_diffrn_orient_matrix_UB_12 -0.0095212000
_diffrn_orient_matrix_UB_13 0.0232711000
_diffrn_orient_matrix_UB_21 0.0034696000
_diffrn_orient_matrix_UB_22 0.0331913000
_diffrn_orient_matrix_UB_23 0.0067237000
_diffrn_orient_matrix_UB_31 -0.0706784000
_diffrn_orient_matrix_UB_32 -0.0003884000
_diffrn_orient_matrix_UB_33 0.0052343000
_diffrn_radiation_monochromator mirror
_diffrn_radiation_probe x-ray
_diffrn_radiation_type 'Mo K\a'
_diffrn_radiation_wavelength 0.71073
_diffrn_reflns_av_R_equivalents 0.0883
_diffrn_reflns_av_unetI/netI 0.0952
_diffrn_reflns_Laue_measured_fraction_full 1.000
_diffrn_reflns_Laue_measured_fraction_max 1.000
_diffrn_reflns_limit_h_max 11
_diffrn_reflns_limit_h_min -8
_diffrn_reflns_limit_k_max 24
_diffrn_reflns_limit_k_min -19
_diffrn_reflns_limit_l_max 27
_diffrn_reflns_limit_l_min -34
_diffrn_reflns_number 17313
_diffrn_reflns_point_group_measured_fraction_full 1.000
_diffrn_reflns_point_group_measured_fraction_max 1.000
_diffrn_reflns_theta_full 24.999
_diffrn_reflns_theta_max 24.999
_diffrn_reflns_theta_min 1.985
_diffrn_source 'micro-focus sealed X-ray tube'
_diffrn_source_type 'SuperNova (Mo) X-ray Source'
_exptl_absorpt_coefficient_mu 0.068
_exptl_absorpt_correction_T_max 1.00000
_exptl_absorpt_correction_T_min 0.28487
_exptl_absorpt_correction_type multi-scan
_exptl_absorpt_process_details
;
CrysAlisPro 1.171.38.43f (Rigaku Oxford Diffraction, 2015)
Empirical absorption correction using spherical harmonics,
 implemented in SCALE3 ABSPACK scaling algorithm.
;
_exptl_crystal_colour red
_exptl_crystal_colour_primary red
_exptl_crystal_density_diffrn 1.152
_exptl_crystal_description block
_exptl_crystal_F_000 2144
_exptl_crystal_size_max 0.14
_exptl_crystal_size_mid 0.13
_exptl_crystal_size_min 0.11
_refine_diff_density_max 0.457
_refine_diff_density_min -0.273
_refine_diff_density_rms 0.055
_refine_ls_extinction_method none
_refine_ls_goodness_of_fit_ref 1.086
_refine_ls_hydrogen_treatment constr
_refine_ls_matrix_type full
_refine_ls_number_parameters 350
_refine_ls_number_reflns 5068
_refine_ls_number_restraints 0
_refine_ls_restrained_S_all 1.086
_refine_ls_R_factor_all 0.1279
_refine_ls_R_factor_gt 0.0831
_refine_ls_shift/su_max 0.000
_refine_ls_shift/su_mean 0.000
_refine_ls_structure_factor_coef Fsqd
_refine_ls_weighting_details 'w=1/[\s^2^(Fo^2^)+(0.0420P)^2^+3.7337P] where P=(Fo^2^+2Fc^2^)/3'
_refine_ls_weighting_scheme calc
_refine_ls_wR_factor_gt 0.1500
_refine_ls_wR_factor_ref 0.1700
_reflns_Friedel_coverage 0.000
_reflns_number_gt 3272
_reflns_number_total 5068
_reflns_threshold_expression 'I > 2\s(I)'
_cod_data_source_file d5cc05156h2.cif
_cod_data_source_block 22-1
_cod_depositor_comments 'Adding full bibliography for 7135038--7135039.cif.'
_cod_database_code 7135038
_shelx_shelxl_version_number 2018/3
_shelx_space_group_comment
;
The symmetry employed for this shelxl refinement is uniquely defined
by the following loop, which should always be used as a source of
symmetry information in preference to the above space-group names.
They are only intended as comments.
;
_reflns_odcompleteness_completeness 99.92
_reflns_odcompleteness_iscentric 1
_reflns_odcompleteness_theta 26.32
_olex2_refinement_description
;
1. Fixed Uiso
 At 1.2 times of:
  All C(H) groups
 At 1.5 times of:
  All C(H,H,H) groups
2.a Aromatic/amide H refined with riding coordinates:
 C3(H3), C4(H4), C5(H5), C8(H8), C10(H10), C11(H11), C12(H12), C13(H13),
 C14(H14), C17(H17), C18(H18), C19(H19), C20(H20), C21(H21), C23(H23), C27(H27)
2.b Idealised Me refined as rotating group:
 C29(H29A,H29B,H29C), C30(H30A,H30B,H30C), C31(H31A,H31B,H31C), C33(H33A,H33B,
 H33C), C34(H34A,H34B,H34C), C35(H35A,H35B,H35C), C36(H36A,H36B,H36C)
;
_olex2_date_sample_data_collection 2021-06-26
_olex2_submission_special_instructions 'No special instructions were received'
_oxdiff_exptl_absorpt_empirical_details
;
Empirical correction (ABSPACK) includes:
- Absorption correction using spherical harmonics
- Frame scaling
;
_oxdiff_exptl_absorpt_empirical_full_max 2.587
_oxdiff_exptl_absorpt_empirical_full_min 0.469

loop_
_space_group_symop_operation_xyz
'x, y, z'
'-x+1/2, -y, z+1/2'
'-x, y+1/2, -z+1/2'
'x+1/2, -y+1/2, -z'
'-x, -y, -z'
'x-1/2, y, -z-1/2'
'x, -y-1/2, z-1/2'
'-x-1/2, y-1/2, z'

loop_
_atom_site_label
_atom_site_type_symbol
_atom_site_fract_x
_atom_site_fract_y
_atom_site_fract_z
_atom_site_U_iso_or_equiv
_atom_site_adp_type
_atom_site_occupancy
_atom_site_site_symmetry_order
_atom_site_calc_flag
_atom_site_refinement_flags_posn
_atom_site_refinement_flags_adp
_atom_site_refinement_flags_occupancy
_atom_site_disorder_assembly
_atom_site_disorder_group
O1 O 0.3952(3) 0.66823(11) 0.47295(10) 0.0513(8) Uani 1 1 d . . . . .
N1 N 0.8942(3) 0.46143(12) 0.34608(9) 0.0255(7) Uani 1 1 d . . . . .
C1 C 0.9984(3) 0.49424(15) 0.32182(11) 0.0250(8) Uani 1 1 d . . . . .
C2 C 1.1251(3) 0.46331(16) 0.31551(11) 0.0289(8) Uani 1 1 d . . . . .
C3 C 1.1430(4) 0.40205(17) 0.33227(12) 0.0343(9) Uani 1 1 d . . . . .
H3 H 1.225364 0.380528 0.327475 0.041 Uiso 1 1 calc R U . . .
C4 C 1.0357(4) 0.37071(16) 0.35722(12) 0.0335(9) Uani 1 1 d . . . . .
H4 H 1.049078 0.328780 0.368650 0.040 Uiso 1 1 calc R U . . .
C5 C 0.9165(3) 0.40033(15) 0.36451(12) 0.0287(8) Uani 1 1 d . . . . .
H5 H 0.848800 0.379884 0.381921 0.034 Uiso 1 1 calc R U . . .
C6 C 0.7808(3) 0.50181(14) 0.34953(11) 0.0240(8) Uani 1 1 d . . . . .
C7 C 0.8130(3) 0.55939(14) 0.32624(11) 0.0246(8) Uani 1 1 d . . . . .
C8 C 0.9467(3) 0.55493(15) 0.30962(11) 0.0274(8) Uani 1 1 d . . . . .
H8 H 0.993170 0.587099 0.293190 0.033 Uiso 1 1 calc R U . . .
C9 C 0.7188(3) 0.61398(15) 0.31660(11) 0.0265(8) Uani 1 1 d . . . . .
C10 C 0.5796(4) 0.60430(15) 0.30866(12) 0.0315(8) Uani 1 1 d . . . . .
H10 H 0.544572 0.562222 0.310036 0.038 Uiso 1 1 calc R U . . .
C11 C 0.4923(4) 0.65550(16) 0.29880(12) 0.0383(9) Uani 1 1 d . . . . .
H11 H 0.399856 0.647973 0.293772 0.046 Uiso 1 1 calc R U . . .
C12 C 0.5445(4) 0.71795(17) 0.29654(13) 0.0424(10) Uani 1 1 d . . . . .
H12 H 0.486511 0.752774 0.290332 0.051 Uiso 1 1 calc R U . . .
C13 C 0.6814(4) 0.72905(17) 0.30338(13) 0.0450(10) Uani 1 1 d . . . . .
H13 H 0.716101 0.771132 0.301239 0.054 Uiso 1 1 calc R U . . .
C14 C 0.7673(4) 0.67763(15) 0.31344(12) 0.0346(9) Uani 1 1 d . . . . .
H14 H 0.859647 0.685660 0.318222 0.041 Uiso 1 1 calc R U . . .
C15 C 0.6563(3) 0.48149(14) 0.37336(11) 0.0241(7) Uani 1 1 d . . . . .
C16 C 0.5925(3) 0.41985(14) 0.35650(11) 0.0227(8) Uani 1 1 d . . . . .
C17 C 0.5431(3) 0.37213(15) 0.38664(12) 0.0276(8) Uani 1 1 d . . . . .
H17 H 0.550036 0.377974 0.418739 0.033 Uiso 1 1 calc R U . . .
C18 C 0.4836(3) 0.31582(15) 0.36902(13) 0.0303(8) Uani 1 1 d . . . . .
H18 H 0.451047 0.284104 0.389357 0.036 Uiso 1 1 calc R U . . .
C19 C 0.4726(4) 0.30687(15) 0.32170(13) 0.0334(9) Uani 1 1 d . . . . .
H19 H 0.431493 0.269373 0.310116 0.040 Uiso 1 1 calc R U . . .
C20 C 0.5220(4) 0.35294(15) 0.29141(13) 0.0346(9) Uani 1 1 d . . . . .
H20 H 0.514460 0.346777 0.259360 0.042 Uiso 1 1 calc R U . . .
C21 C 0.5832(3) 0.40861(15) 0.30880(12) 0.0283(8) Uani 1 1 d . . . . .
H21 H 0.618796 0.439144 0.288133 0.034 Uiso 1 1 calc R U . . .
C22 C 0.5950(3) 0.52235(14) 0.40510(11) 0.0221(7) Uani 1 1 d . . . . .
C23 C 0.6678(3) 0.57859(14) 0.42314(11) 0.0235(8) Uani 1 1 d . . . . .
H23 H 0.761206 0.581520 0.417786 0.028 Uiso 1 1 calc R U . . .
C24 C 0.6067(3) 0.62655(14) 0.44718(11) 0.0236(7) Uani 1 1 d . . . . .
C25 C 0.4584(3) 0.62241(15) 0.45553(12) 0.0297(8) Uani 1 1 d . . . . .
C26 C 0.3852(3) 0.56143(14) 0.44255(11) 0.0228(7) Uani 1 1 d . . . . .
C27 C 0.4541(3) 0.51562(14) 0.41888(11) 0.0247(8) Uani 1 1 d . . . . .
H27 H 0.408525 0.477443 0.410915 0.030 Uiso 1 1 calc R U . . .
C28 C 0.2328(3) 0.55701(16) 0.45253(12) 0.0285(8) Uani 1 1 d . . . . .
C29 C 0.1580(4) 0.6053(2) 0.42080(14) 0.0513(11) Uani 1 1 d . . . . .
H29A H 0.186695 0.648881 0.428072 0.077 Uiso 1 1 calc R U . . .
H29B H 0.061345 0.601532 0.425655 0.077 Uiso 1 1 calc R U . . .
H29C H 0.178944 0.595846 0.388781 0.077 Uiso 1 1 calc R U . . .
C30 C 0.1790(4) 0.48867(18) 0.44243(15) 0.0493(11) Uani 1 1 d . . . . .
H30A H 0.194506 0.478208 0.410204 0.074 Uiso 1 1 calc R U . . .
H30B H 0.082916 0.487084 0.448894 0.074 Uiso 1 1 calc R U . . .
H30C H 0.225698 0.457729 0.461826 0.074 Uiso 1 1 calc R U . . .
C31 C 0.2003(4) 0.57101(18) 0.50380(13) 0.0445(10) Uani 1 1 d . . . . .
H31A H 0.247659 0.540329 0.523233 0.067 Uiso 1 1 calc R U . . .
H31B H 0.103822 0.567062 0.508835 0.067 Uiso 1 1 calc R U . . .
H31C H 0.229132 0.614411 0.511482 0.067 Uiso 1 1 calc R U . . .
C32 C 0.6849(3) 0.68669(14) 0.46477(11) 0.0271(8) Uani 1 1 d . . . . .
C33 C 0.6335(4) 0.74755(16) 0.43863(13) 0.0439(10) Uani 1 1 d . . . . .
H33A H 0.643269 0.741034 0.405621 0.066 Uiso 1 1 calc R U . . .
H33B H 0.686047 0.784781 0.448023 0.066 Uiso 1 1 calc R U . . .
H33C H 0.539076 0.754736 0.445966 0.066 Uiso 1 1 calc R U . . .
C34 C 0.8376(4) 0.68015(17) 0.45581(13) 0.0393(9) Uani 1 1 d . . . . .
H34A H 0.871059 0.641425 0.470724 0.059 Uiso 1 1 calc R U . . .
H34B H 0.884103 0.717483 0.468239 0.059 Uiso 1 1 calc R U . . .
H34C H 0.853780 0.677414 0.422824 0.059 Uiso 1 1 calc R U . . .
C35 C 0.6645(4) 0.69610(15) 0.51719(12) 0.0351(9) Uani 1 1 d . . . . .
H35A H 0.569108 0.701724 0.523680 0.053 Uiso 1 1 calc R U . . .
H35B H 0.713725 0.734003 0.527297 0.053 Uiso 1 1 calc R U . . .
H35C H 0.697825 0.658489 0.533529 0.053 Uiso 1 1 calc R U . . .
C36 C 1.2403(4) 0.50111(18) 0.29306(12) 0.0385(9) Uani 1 1 d . . . . .
H36A H 1.206516 0.523813 0.266135 0.058 Uiso 1 1 calc R U . . .
H36B H 1.311136 0.471522 0.283764 0.058 Uiso 1 1 calc R U . . .
H36C H 1.276264 0.531962 0.315029 0.058 Uiso 1 1 calc R U . . .

loop_
_atom_site_aniso_label
_atom_site_aniso_U_11
_atom_site_aniso_U_22
_atom_site_aniso_U_33
_atom_site_aniso_U_23
_atom_site_aniso_U_13
_atom_site_aniso_U_12
O1 0.0305(15) 0.0293(14) 0.094(2) -0.0267(14) 0.0129(14) 0.0044(12)
N1 0.0218(16) 0.0204(14) 0.0343(17) -0.0037(12) 0.0034(13) 0.0013(12)
C1 0.0189(18) 0.0271(18) 0.029(2) -0.0022(14) 0.0001(15) -0.0007(15)
C2 0.0214(19) 0.036(2) 0.030(2) -0.0040(15) 0.0003(15) -0.0017(16)
C3 0.023(2) 0.037(2) 0.043(2) -0.0073(17) 0.0027(16) 0.0100(16)
C4 0.034(2) 0.0264(19) 0.041(2) -0.0013(16) -0.0003(17) 0.0062(17)
C5 0.028(2) 0.0194(17) 0.038(2) 0.0026(15) 0.0015(16) -0.0007(15)
C6 0.0189(17) 0.0172(16) 0.036(2) -0.0050(14) 0.0043(15) 0.0006(14)
C7 0.0238(19) 0.0173(17) 0.033(2) -0.0036(14) 0.0028(15) -0.0027(15)
C8 0.0241(19) 0.0256(19) 0.033(2) 0.0016(14) 0.0008(15) -0.0065(15)
C9 0.027(2) 0.0225(18) 0.030(2) 0.0022(14) 0.0048(15) -0.0010(15)
C10 0.034(2) 0.0205(18) 0.040(2) 0.0022(15) -0.0005(17) -0.0015(16)
C11 0.031(2) 0.036(2) 0.047(2) 0.0043(17) -0.0010(18) 0.0083(18)
C12 0.048(3) 0.025(2) 0.054(3) 0.0065(17) -0.001(2) 0.0129(19)
C13 0.056(3) 0.021(2) 0.058(3) 0.0083(17) 0.008(2) -0.0017(19)
C14 0.035(2) 0.0221(19) 0.047(2) 0.0017(16) 0.0044(18) -0.0021(17)
C15 0.0206(18) 0.0193(17) 0.032(2) -0.0001(14) 0.0020(15) 0.0022(14)
C16 0.0194(18) 0.0166(16) 0.032(2) -0.0008(14) 0.0036(15) 0.0018(14)
C17 0.027(2) 0.0250(18) 0.031(2) -0.0012(15) 0.0055(16) -0.0007(15)
C18 0.028(2) 0.0167(17) 0.046(2) 0.0012(15) 0.0052(17) -0.0011(15)
C19 0.028(2) 0.0204(18) 0.052(3) -0.0100(16) -0.0002(18) -0.0033(16)
C20 0.035(2) 0.0295(19) 0.039(2) -0.0113(16) 0.0023(17) -0.0031(17)
C21 0.031(2) 0.0203(17) 0.034(2) -0.0009(14) 0.0059(16) -0.0025(15)
C22 0.0180(17) 0.0171(16) 0.031(2) 0.0005(13) 0.0026(15) 0.0005(13)
C23 0.0148(17) 0.0207(17) 0.035(2) -0.0001(14) 0.0034(15) -0.0012(14)
C24 0.0208(18) 0.0167(16) 0.033(2) -0.0020(14) 0.0030(15) 0.0009(14)
C25 0.0228(19) 0.0225(18) 0.044(2) -0.0058(15) 0.0048(17) 0.0026(15)
C26 0.0187(17) 0.0190(17) 0.031(2) -0.0009(14) 0.0023(15) 0.0002(14)
C27 0.0214(18) 0.0160(16) 0.037(2) -0.0014(14) 0.0014(15) -0.0050(14)
C28 0.0157(18) 0.0313(19) 0.039(2) -0.0118(16) 0.0027(15) 0.0015(15)
C29 0.031(2) 0.062(3) 0.061(3) -0.007(2) -0.005(2) 0.014(2)
C30 0.021(2) 0.049(2) 0.077(3) -0.022(2) 0.015(2) -0.0147(18)
C31 0.036(2) 0.046(2) 0.051(3) -0.0116(19) 0.0084(19) -0.0049(19)
C32 0.0271(19) 0.0178(17) 0.036(2) -0.0064(14) 0.0033(16) -0.0050(15)
C33 0.056(3) 0.0229(19) 0.053(3) -0.0013(17) 0.003(2) -0.0030(18)
C34 0.031(2) 0.034(2) 0.053(3) -0.0160(17) 0.0060(18) -0.0126(17)
C35 0.037(2) 0.0237(19) 0.044(2) -0.0069(16) 0.0024(18) -0.0029(16)
C36 0.023(2) 0.050(2) 0.042(2) 0.0015(18) 0.0042(17) -0.0043(17)

loop_
_atom_type_symbol
_atom_type_description
_atom_type_scat_dispersion_real
_atom_type_scat_dispersion_imag
_atom_type_scat_source
C C 0.0033 0.0016 'International Tables Vol C Tables 4.2.6.8 and 6.1.1.4'
H H 0.0000 0.0000 'International Tables Vol C Tables 4.2.6.8 and 6.1.1.4'
N N 0.0061 0.0033 'International Tables Vol C Tables 4.2.6.8 and 6.1.1.4'
O O 0.0106 0.0060 'International Tables Vol C Tables 4.2.6.8 and 6.1.1.4'

loop_
_geom_angle_atom_site_label_1
_geom_angle_atom_site_label_2
_geom_angle_atom_site_label_3
_geom_angle
_geom_angle_site_symmetry_1
_geom_angle_site_symmetry_3
_geom_angle_publ_flag
C5 N1 C1 120.7(3) . . ?
C5 N1 C6 129.9(3) . . ?
C6 N1 C1 109.3(2) . . ?
C2 C1 N1 119.2(3) . . ?
C8 C1 N1 106.8(3) . . ?
C8 C1 C2 134.0(3) . . ?
C1 C2 C36 118.8(3) . . ?
C3 C2 C1 119.1(3) . . ?
C3 C2 C36 121.9(3) . . ?
C2 C3 H3 120.0 . . ?
C2 C3 C4 120.0(3) . . ?
C4 C3 H3 120.0 . . ?
C3 C4 H4 119.4 . . ?
C5 C4 C3 121.3(3) . . ?
C5 C4 H4 119.4 . . ?
N1 C5 H5 120.2 . . ?
C4 C5 N1 119.6(3) . . ?
C4 C5 H5 120.2 . . ?
N1 C6 C7 106.9(3) . . ?
N1 C6 C15 122.1(3) . . ?
C7 C6 C15 131.0(3) . . ?
C6 C7 C8 108.7(3) . . ?
C6 C7 C9 126.2(3) . . ?
C8 C7 C9 124.9(3) . . ?
C1 C8 C7 108.4(3) . . ?
C1 C8 H8 125.8 . . ?
C7 C8 H8 125.8 . . ?
C10 C9 C7 122.2(3) . . ?
C14 C9 C7 120.7(3) . . ?
C14 C9 C10 117.1(3) . . ?
C9 C10 H10 119.0 . . ?
C11 C10 C9 121.9(3) . . ?
C11 C10 H10 119.0 . . ?
C10 C11 H11 120.5 . . ?
C12 C11 C10 119.0(4) . . ?
C12 C11 H11 120.5 . . ?
C11 C12 H12 119.7 . . ?
C13 C12 C11 120.6(3) . . ?
C13 C12 H12 119.7 . . ?
C12 C13 H13 120.1 . . ?
C12 C13 C14 119.9(3) . . ?
C14 C13 H13 120.1 . . ?
C9 C14 H14 119.2 . . ?
C13 C14 C9 121.5(4) . . ?
C13 C14 H14 119.2 . . ?
C6 C15 C16 116.2(3) . . ?
C22 C15 C6 120.0(3) . . ?
C22 C15 C16 123.3(3) . . ?
C17 C16 C15 122.8(3) . . ?
C21 C16 C15 119.2(3) . . ?
C21 C16 C17 118.1(3) . . ?
C16 C17 H17 119.8 . . ?
C18 C17 C16 120.4(3) . . ?
C18 C17 H17 119.8 . . ?
C17 C18 H18 119.9 . . ?
C19 C18 C17 120.2(3) . . ?
C19 C18 H18 119.9 . . ?
C18 C19 H19 119.8 . . ?
C20 C19 C18 120.3(3) . . ?
C20 C19 H19 119.8 . . ?
C19 C20 H20 120.2 . . ?
C19 C20 C21 119.6(3) . . ?
C21 C20 H20 120.2 . . ?
C16 C21 H21 119.3 . . ?
C20 C21 C16 121.3(3) . . ?
C20 C21 H21 119.3 . . ?
C15 C22 C23 120.4(3) . . ?
C15 C22 C27 122.7(3) . . ?
C27 C22 C23 116.7(3) . . ?
C22 C23 H23 118.4 . . ?
C24 C23 C22 123.1(3) . . ?
C24 C23 H23 118.4 . . ?
C23 C24 C25 118.7(3) . . ?
C23 C24 C32 122.3(3) . . ?
C25 C24 C32 119.0(3) . . ?
O1 C25 C24 121.1(3) . . ?
O1 C25 C26 120.0(3) . . ?
C24 C25 C26 118.9(3) . . ?
C25 C26 C28 118.4(3) . . ?
C27 C26 C25 118.2(3) . . ?
C27 C26 C28 123.1(3) . . ?
C22 C27 H27 118.2 . . ?
C26 C27 C22 123.6(3) . . ?
C26 C27 H27 118.2 . . ?
C26 C28 C29 108.6(3) . . ?
C26 C28 C30 111.0(3) . . ?
C26 C28 C31 111.9(3) . . ?
C30 C28 C29 108.5(3) . . ?
C30 C28 C31 106.4(3) . . ?
C31 C28 C29 110.4(3) . . ?
C28 C29 H29A 109.5 . . ?
C28 C29 H29B 109.5 . . ?
C28 C29 H29C 109.5 . . ?
H29A C29 H29B 109.5 . . ?
H29A C29 H29C 109.5 . . ?
H29B C29 H29C 109.5 . . ?
C28 C30 H30A 109.5 . . ?
C28 C30 H30B 109.5 . . ?
C28 C30 H30C 109.5 . . ?
H30A C30 H30B 109.5 . . ?
H30A C30 H30C 109.5 . . ?
H30B C30 H30C 109.5 . . ?
C28 C31 H31A 109.5 . . ?
C28 C31 H31B 109.5 . . ?
C28 C31 H31C 109.5 . . ?
H31A C31 H31B 109.5 . . ?
H31A C31 H31C 109.5 . . ?
H31B C31 H31C 109.5 . . ?
C24 C32 C33 109.1(3) . . ?
C34 C32 C24 111.3(3) . . ?
C34 C32 C33 108.1(3) . . ?
C34 C32 C35 107.8(3) . . ?
C35 C32 C24 111.0(3) . . ?
C35 C32 C33 109.4(3) . . ?
C32 C33 H33A 109.5 . . ?
C32 C33 H33B 109.5 . . ?
C32 C33 H33C 109.5 . . ?
H33A C33 H33B 109.5 . . ?
H33A C33 H33C 109.5 . . ?
H33B C33 H33C 109.5 . . ?
C32 C34 H34A 109.5 . . ?
C32 C34 H34B 109.5 . . ?
C32 C34 H34C 109.5 . . ?
H34A C34 H34B 109.5 . . ?
H34A C34 H34C 109.5 . . ?
H34B C34 H34C 109.5 . . ?
C32 C35 H35A 109.5 . . ?
C32 C35 H35B 109.5 . . ?
C32 C35 H35C 109.5 . . ?
H35A C35 H35B 109.5 . . ?
H35A C35 H35C 109.5 . . ?
H35B C35 H35C 109.5 . . ?
C2 C36 H36A 109.5 . . ?
C2 C36 H36B 109.5 . . ?
C2 C36 H36C 109.5 . . ?
H36A C36 H36B 109.5 . . ?
H36A C36 H36C 109.5 . . ?
H36B C36 H36C 109.5 . . ?

loop_
_geom_bond_atom_site_label_1
_geom_bond_atom_site_label_2
_geom_bond_distance
_geom_bond_site_symmetry_2
_geom_bond_publ_flag
O1 C25 1.232(4) . ?
N1 C1 1.406(4) . ?
N1 C5 1.378(4) . ?
N1 C6 1.390(4) . ?
C1 C2 1.406(4) . ?
C1 C8 1.389(4) . ?
C2 C3 1.357(5) . ?
C2 C36 1.513(4) . ?
C3 H3 0.9300 . ?
C3 C4 1.425(5) . ?
C4 H4 0.9300 . ?
C4 C5 1.333(5) . ?
C5 H5 0.9300 . ?
C6 C7 1.393(4) . ?
C6 C15 1.459(4) . ?
C7 C8 1.397(4) . ?
C7 C9 1.477(4) . ?
C8 H8 0.9300 . ?
C9 C10 1.397(5) . ?
C9 C14 1.393(4) . ?
C10 H10 0.9300 . ?
C10 C11 1.384(5) . ?
C11 H11 0.9300 . ?
C11 C12 1.381(5) . ?
C12 H12 0.9300 . ?
C12 C13 1.375(5) . ?
C13 H13 0.9300 . ?
C13 C14 1.380(5) . ?
C14 H14 0.9300 . ?
C15 C16 1.491(4) . ?
C15 C22 1.375(4) . ?
C16 C17 1.393(4) . ?
C16 C21 1.389(4) . ?
C17 H17 0.9300 . ?
C17 C18 1.389(4) . ?
C18 H18 0.9300 . ?
C18 C19 1.372(5) . ?
C19 H19 0.9300 . ?
C19 C20 1.372(5) . ?
C20 H20 0.9300 . ?
C20 C21 1.383(4) . ?
C21 H21 0.9300 . ?
C22 C23 1.452(4) . ?
C22 C27 1.443(4) . ?
C23 H23 0.9300 . ?
C23 C24 1.342(4) . ?
C24 C25 1.475(4) . ?
C24 C32 1.538(4) . ?
C25 C26 1.490(4) . ?
C26 C27 1.342(4) . ?
C26 C28 1.523(4) . ?
C27 H27 0.9300 . ?
C28 C29 1.532(5) . ?
C28 C30 1.526(5) . ?
C28 C31 1.530(5) . ?
C29 H29A 0.9600 . ?
C29 H29B 0.9600 . ?
C29 H29C 0.9600 . ?
C30 H30A 0.9600 . ?
C30 H30B 0.9600 . ?
C30 H30C 0.9600 . ?
C31 H31A 0.9600 . ?
C31 H31B 0.9600 . ?
C31 H31C 0.9600 . ?
C32 C33 1.541(5) . ?
C32 C34 1.524(5) . ?
C32 C35 1.527(4) . ?
C33 H33A 0.9600 . ?
C33 H33B 0.9600 . ?
C33 H33C 0.9600 . ?
C34 H34A 0.9600 . ?
C34 H34B 0.9600 . ?
C34 H34C 0.9600 . ?
C35 H35A 0.9600 . ?
C35 H35B 0.9600 . ?
C35 H35C 0.9600 . ?
C36 H36A 0.9600 . ?
C36 H36B 0.9600 . ?
C36 H36C 0.9600 . ?

loop_
_geom_torsion_atom_site_label_1
_geom_torsion_atom_site_label_2
_geom_torsion_atom_site_label_3
_geom_torsion_atom_site_label_4
_geom_torsion
_geom_torsion_site_symmetry_1
_geom_torsion_site_symmetry_2
_geom_torsion_site_symmetry_3
_geom_torsion_site_symmetry_4
_geom_torsion_publ_flag
O1 C25 C26 C27 172.5(3) . . . . ?
O1 C25 C26 C28 -1.5(5) . . . . ?
N1 C1 C2 C3 1.1(5) . . . . ?
N1 C1 C2 C36 -174.8(3) . . . . ?
N1 C1 C8 C7 0.2(4) . . . . ?
N1 C6 C7 C8 -1.5(4) . . . . ?
N1 C6 C7 C9 173.3(3) . . . . ?
N1 C6 C15 C16 -55.7(4) . . . . ?
N1 C6 C15 C22 132.3(3) . . . . ?
C1 N1 C5 C4 -3.4(5) . . . . ?
C1 N1 C6 C7 1.6(3) . . . . ?
C1 N1 C6 C15 -179.4(3) . . . . ?
C1 C2 C3 C4 -2.0(5) . . . . ?
C2 C1 C8 C7 -178.6(3) . . . . ?
C2 C3 C4 C5 0.2(5) . . . . ?
C3 C4 C5 N1 2.5(5) . . . . ?
C5 N1 C1 C2 1.6(4) . . . . ?
C5 N1 C1 C8 -177.4(3) . . . . ?
C5 N1 C6 C7 177.5(3) . . . . ?
C5 N1 C6 C15 -3.5(5) . . . . ?
C6 N1 C1 C2 177.9(3) . . . . ?
C6 N1 C1 C8 -1.1(4) . . . . ?
C6 N1 C5 C4 -178.9(3) . . . . ?
C6 C7 C8 C1 0.8(4) . . . . ?
C6 C7 C9 C10 -32.1(5) . . . . ?
C6 C7 C9 C14 150.2(3) . . . . ?
C6 C15 C16 C17 136.0(3) . . . . ?
C6 C15 C16 C21 -43.0(4) . . . . ?
C6 C15 C22 C23 -14.1(5) . . . . ?
C6 C15 C22 C27 160.2(3) . . . . ?
C7 C6 C15 C16 123.1(4) . . . . ?
C7 C6 C15 C22 -48.9(5) . . . . ?
C7 C9 C10 C11 -178.8(3) . . . . ?
C7 C9 C14 C13 178.5(3) . . . . ?
C8 C1 C2 C3 179.8(4) . . . . ?
C8 C1 C2 C36 3.8(6) . . . . ?
C8 C7 C9 C10 141.9(3) . . . . ?
C8 C7 C9 C14 -35.8(5) . . . . ?
C9 C7 C8 C1 -174.1(3) . . . . ?
C9 C10 C11 C12 0.3(5) . . . . ?
C10 C9 C14 C13 0.7(5) . . . . ?
C10 C11 C12 C13 0.8(6) . . . . ?
C11 C12 C13 C14 -1.2(6) . . . . ?
C12 C13 C14 C9 0.4(6) . . . . ?
C14 C9 C10 C11 -1.0(5) . . . . ?
C15 C6 C7 C8 179.6(3) . . . . ?
C15 C6 C7 C9 -5.6(6) . . . . ?
C15 C16 C17 C18 179.4(3) . . . . ?
C15 C16 C21 C20 -178.4(3) . . . . ?
C15 C22 C23 C24 167.4(3) . . . . ?
C15 C22 C27 C26 -166.9(3) . . . . ?
C16 C15 C22 C23 174.5(3) . . . . ?
C16 C15 C22 C27 -11.2(5) . . . . ?
C16 C17 C18 C19 -0.2(5) . . . . ?
C17 C16 C21 C20 2.5(5) . . . . ?
C17 C18 C19 C20 0.9(5) . . . . ?
C18 C19 C20 C21 0.0(5) . . . . ?
C19 C20 C21 C16 -1.8(5) . . . . ?
C21 C16 C17 C18 -1.5(5) . . . . ?
C22 C15 C16 C17 -52.3(5) . . . . ?
C22 C15 C16 C21 128.6(3) . . . . ?
C22 C23 C24 C25 -0.4(5) . . . . ?
C22 C23 C24 C32 -178.2(3) . . . . ?
C23 C22 C27 C26 7.6(5) . . . . ?
C23 C24 C25 O1 -172.2(3) . . . . ?
C23 C24 C25 C26 7.9(5) . . . . ?
C23 C24 C32 C33 113.3(3) . . . . ?
C23 C24 C32 C34 -6.0(5) . . . . ?
C23 C24 C32 C35 -126.0(3) . . . . ?
C24 C25 C26 C27 -7.6(5) . . . . ?
C24 C25 C26 C28 178.4(3) . . . . ?
C25 C24 C32 C33 -64.5(4) . . . . ?
C25 C24 C32 C34 176.2(3) . . . . ?
C25 C24 C32 C35 56.2(4) . . . . ?
C25 C26 C27 C22 -0.3(5) . . . . ?
C25 C26 C28 C29 67.7(4) . . . . ?
C25 C26 C28 C30 -173.2(3) . . . . ?
C25 C26 C28 C31 -54.5(4) . . . . ?
C27 C22 C23 C24 -7.3(5) . . . . ?
C27 C26 C28 C29 -106.1(4) . . . . ?
C27 C26 C28 C30 13.1(5) . . . . ?
C27 C26 C28 C31 131.8(3) . . . . ?
C28 C26 C27 C22 173.4(3) . . . . ?
C32 C24 C25 O1 5.7(5) . . . . ?
C32 C24 C25 C26 -174.2(3) . . . . ?
C36 C2 C3 C4 173.8(3) . . . . ?
